data_4339927
loop_
_publ_author_name
'Chang, Sheng-Yuan'
'Kavitha, Jakka'
'Hung, Jui-Yi'
'Chi, Yun'
'Cheng, Yi-Ming'
'Li, Elise Y.'
'Chou, Pi-Tai'
'Lee, Gene-Hsiang'
'Carty, Arthur J.'

_publ_section_title
;
 Luminescent platinum(II) complexes containing isoquinolinyl indazolate
 ligands: synthetic reaction pathway and photophysical properties.
;
_journal_issue 17
_journal_name_full 'Inorganic chemistry'
_journal_page_first 7064
_journal_page_last 7074
_journal_paper_doi 10.1021/ic700877n
_journal_volume 46
_journal_year 2007
_chemical_formula_sum 'C26 H24 N4 O2 Pt'
_chemical_formula_weight 619.58
_chemical_name_systematic
; 
 ? 
;
_space_group_IT_number 4
_symmetry_cell_setting monoclinic
_symmetry_space_group_name_Hall 'P 2yb'
_symmetry_space_group_name_H-M 'P 1 21 1'
_atom_sites_solution_hydrogens geom
_atom_sites_solution_primary direct
_atom_sites_solution_secondary difmap
_audit_creation_method SHELXL-97
_cell_angle_alpha 90.00
_cell_angle_beta 96.9912(8)
_cell_angle_gamma 90.00
_cell_formula_units_Z 4
_cell_length_a 10.4558(1)
_cell_length_b 19.5010(2)
_cell_length_c 10.8625(1)
_cell_measurement_reflns_used all
_cell_measurement_temperature 150(1)
_cell_measurement_theta_max 27.50
_cell_measurement_theta_min 1.00
_cell_volume 2198.38(4)
_computing_cell_refinement DENZO-SMN
_computing_data_collection 'NONIUS COLLECT'
_computing_data_reduction DENZO-SMN
_computing_molecular_graphics 'Bruker SHELXTL'
_computing_publication_material 'Bruker SHELXTL'
_computing_structure_refinement 'SHELXL-97 (Sheldrick, 1997)'
_computing_structure_solution 'SHELXS-97 (Sheldrick, 1990)'
_diffrn_ambient_temperature 150(1)
_diffrn_measured_fraction_theta_full 0.998
_diffrn_measured_fraction_theta_max 0.998
_diffrn_measurement_device_type 'NONIUS KappaCCD'
_diffrn_measurement_method '\w scans'
_diffrn_radiation_monochromator graphite
_diffrn_radiation_source 'fine-focus sealed tube'
_diffrn_radiation_type MoK\a
_diffrn_radiation_wavelength 0.71073
_diffrn_reflns_av_R_equivalents 0.0369
_diffrn_reflns_av_sigmaI/netI 0.0386
_diffrn_reflns_limit_h_max 13
_diffrn_reflns_limit_h_min -13
_diffrn_reflns_limit_k_max 23
_diffrn_reflns_limit_k_min -25
_diffrn_reflns_limit_l_max 14
_diffrn_reflns_limit_l_min -13
_diffrn_reflns_number 19249
_diffrn_reflns_theta_full 27.50
_diffrn_reflns_theta_max 27.50
_diffrn_reflns_theta_min 1.89
_exptl_absorpt_coefficient_mu 6.415
_exptl_absorpt_correction_T_max 0.328
_exptl_absorpt_correction_T_min 0.225
_exptl_absorpt_correction_type multi-scan
_exptl_crystal_colour yellow
_exptl_crystal_density_diffrn 1.872
_exptl_crystal_density_method 'not measured'
_exptl_crystal_description block
_exptl_crystal_F_000 1208
_exptl_crystal_size_max 0.25
_exptl_crystal_size_mid 0.20
_exptl_crystal_size_min 0.18
_refine_diff_density_max 1.925
_refine_diff_density_min -1.479
_refine_diff_density_rms 0.112
_refine_ls_abs_structure_details 'Flack H D (1983), Acta Cryst. A39, 876-881'
_refine_ls_abs_structure_Flack -0.021(6)
_refine_ls_extinction_coef 0.00044(13)
_refine_ls_extinction_expression Fc^*^=kFc[1+0.001xFc^2^\l^3^/sin(2\q)]^-1/4^
_refine_ls_extinction_method SHELXL
_refine_ls_goodness_of_fit_ref 1.038
_refine_ls_hydrogen_treatment constr
_refine_ls_matrix_type full
_refine_ls_number_parameters 602
_refine_ls_number_reflns 8843
_refine_ls_number_restraints 1
_refine_ls_restrained_S_all 1.038
_refine_ls_R_factor_all 0.0277
_refine_ls_R_factor_gt 0.0262
_refine_ls_shift/su_max 0.005
_refine_ls_shift/su_mean 0.001
_refine_ls_structure_factor_coef Fsqd
_refine_ls_weighting_details 'calc w=1/[\s^2^(Fo^2^)+(0.0401P)^2^+0.7473P] where P=(Fo^2^+2Fc^2^)/3'
_refine_ls_weighting_scheme calc
_refine_ls_wR_factor_gt 0.0640
_refine_ls_wR_factor_ref 0.0647
_reflns_number_gt 8544
_reflns_number_total 8843
_reflns_threshold_expression >2sigma(I)
_cod_data_source_file ic700877n-file004.cif
_cod_data_source_block ic11588
_cod_depositor_comments
;
The following automatic conversions were performed:

'_symmetry_cell_setting' value 'Monoclinic' changed to 'monoclinic'
according to
/usr/data/users/saulius/automatic-downloads/retrospective/ACS/lib/dictionaries/cif_core.dic
dictionary named 'cif_core.dic' version 2.4.2 from 2011-04-26.

Automatic conversion script
Id: cif_fix_values 2281 2013-09-26 08:29:07Z andrius 
;
_cod_original_sg_symbol_H-M P2(1)
_cod_database_code 4339927

loop_
_symmetry_equiv_pos_as_xyz
'x, y, z'
'-x, y+1/2, -z'

loop_
_atom_site_label
_atom_site_type_symbol
_atom_site_fract_x
_atom_site_fract_y
_atom_site_fract_z
_atom_site_U_iso_or_equiv
_atom_site_adp_type
_atom_site_occupancy
_atom_site_symmetry_multiplicity
_atom_site_calc_flag
_atom_site_refinement_flags
Pt1 Pt 0.716516(18) 0.246494(8) 0.197035(17) 0.01806(6) Uani 1 1 d .
O1 O 0.5373(3) 0.2052(2) 0.1827(3) 0.0249(8) Uani 1 1 d .
O2 O 0.4111(4) 0.1389(2) 0.2848(4) 0.0316(10) Uani 1 1 d .
N1 N 0.7393(4) 0.1862(2) 0.3472(4) 0.0212(10) Uani 1 1 d .
N2 N 0.6844(4) 0.3090(2) 0.0469(4) 0.0173(9) Uani 1 1 d .
N3 N 0.8862(4) 0.2923(2) 0.2060(4) 0.0191(9) Uani 1 1 d .
N4 N 0.9947(4) 0.2848(2) 0.2858(4) 0.0226(10) Uani 1 1 d .
C1 C 0.8480(5) 0.1761(3) 0.4249(5) 0.0224(11) Uani 1 1 d .
H1A H 0.9265 0.1959 0.4066 0.027 Uiso 1 1 calc R
C2 C 0.8464(7) 0.1371(3) 0.5317(6) 0.0278(14) Uani 1 1 d .
H2A H 0.9234 0.1304 0.5864 0.033 Uiso 1 1 calc R
C3 C 0.7321(6) 0.1082(3) 0.5578(5) 0.0265(13) Uani 1 1 d .
H3A H 0.7294 0.0828 0.6321 0.032 Uiso 1 1 calc R
C4 C 0.6222(6) 0.1164(3) 0.4757(6) 0.0240(13) Uani 1 1 d .
H4A H 0.5433 0.0960 0.4914 0.029 Uiso 1 1 calc R
C5 C 0.6290(6) 0.1549(3) 0.3698(5) 0.0230(12) Uani 1 1 d .
C6 C 0.5133(5) 0.1661(3) 0.2741(5) 0.0221(11) Uani 1 1 d .
C7 C 0.5786(5) 0.3086(3) -0.0304(5) 0.0210(11) Uani 1 1 d .
H7A H 0.5143 0.2753 -0.0202 0.025 Uiso 1 1 calc R
C8 C 0.5568(6) 0.3560(3) -0.1283(6) 0.0212(12) Uani 1 1 d .
C9 C 0.4406(6) 0.3560(3) -0.2111(6) 0.0262(13) Uani 1 1 d .
H9A H 0.3768 0.3221 -0.2032 0.031 Uiso 1 1 calc R
C10 C 0.4207(6) 0.4046(3) -0.3022(6) 0.0328(14) Uani 1 1 d .
H10A H 0.3442 0.4035 -0.3592 0.039 Uiso 1 1 calc R
C11 C 0.5138(6) 0.4566(3) -0.3117(6) 0.0351(14) Uani 1 1 d .
H11A H 0.4974 0.4915 -0.3725 0.042 Uiso 1 1 calc R
C12 C 0.6269(6) 0.4569(3) -0.2342(6) 0.0338(14) Uani 1 1 d .
H12A H 0.6891 0.4915 -0.2430 0.041 Uiso 1 1 calc R
C13 C 0.6527(6) 0.4061(3) -0.1406(5) 0.0249(12) Uani 1 1 d .
C14 C 0.7684(5) 0.4028(3) -0.0596(5) 0.0227(11) Uani 1 1 d .
H14A H 0.8359 0.4344 -0.0682 0.027 Uiso 1 1 calc R
C15 C 0.7835(5) 0.3542(3) 0.0313(5) 0.0184(11) Uani 1 1 d .
C16 C 0.8975(6) 0.3434(3) 0.1205(5) 0.0198(12) Uani 1 1 d .
C17 C 1.0215(6) 0.3695(3) 0.1443(6) 0.0225(12) Uani 1 1 d .
C18 C 1.0752(5) 0.3315(3) 0.2479(5) 0.0219(11) Uani 1 1 d .
C19 C 1.1258(5) 0.4157(3) 0.1101(5) 0.0236(11) Uani 1 1 d .
H19A H 1.1139 0.4337 0.0233 0.028 Uiso 1 1 calc R
C20 C 1.2462(5) 0.3690(3) 0.1447(5) 0.0223(11) Uani 1 1 d .
C21 C 1.2125(5) 0.3540(3) 0.2817(5) 0.0221(11) Uani 1 1 d .
C22 C 1.2043(5) 0.4293(3) 0.3297(5) 0.0273(12) Uani 1 1 d .
H22A H 1.1482 0.4320 0.3966 0.033 Uiso 1 1 calc R
H22B H 1.2909 0.4468 0.3616 0.033 Uiso 1 1 calc R
C23 C 1.1460(5) 0.4707(3) 0.2144(5) 0.0263(12) Uani 1 1 d .
H23A H 1.2061 0.5070 0.1935 0.032 Uiso 1 1 calc R
H23B H 1.0632 0.4921 0.2285 0.032 Uiso 1 1 calc R
C24 C 1.2461(6) 0.3033(3) 0.0669(5) 0.0290(12) Uani 1 1 d .
H24A H 1.2565 0.3153 -0.0189 0.044 Uiso 1 1 calc R
H24B H 1.1643 0.2791 0.0689 0.044 Uiso 1 1 calc R
H24C H 1.3174 0.2737 0.1012 0.044 Uiso 1 1 calc R
C25 C 1.3750(6) 0.4050(3) 0.1397(5) 0.0294(12) Uani 1 1 d .
H25A H 1.3830 0.4184 0.0540 0.044 Uiso 1 1 calc R
H25B H 1.4455 0.3738 0.1698 0.044 Uiso 1 1 calc R
H25C H 1.3794 0.4460 0.1922 0.044 Uiso 1 1 calc R
C26 C 1.3001(6) 0.3071(3) 0.3659(6) 0.0327(14) Uani 1 1 d .
H26A H 1.2692 0.3044 0.4473 0.049 Uiso 1 1 calc R
H26B H 1.3881 0.3253 0.3754 0.049 Uiso 1 1 calc R
H26C H 1.2997 0.2612 0.3292 0.049 Uiso 1 1 calc R
Pt2 Pt 0.823607(18) 0.224712(10) 0.817062(16) 0.01845(6) Uani 1 1 d .
O3 O 1.0062(3) 0.2621(2) 0.8330(3) 0.0265(9) Uani 1 1 d .
O4 O 1.1348(4) 0.3271(3) 0.7306(4) 0.0393(11) Uani 1 1 d .
N5 N 0.8028(4) 0.2885(2) 0.6716(4) 0.0198(9) Uani 1 1 d .
N6 N 0.8521(4) 0.1587(2) 0.9611(4) 0.0173(9) Uani 1 1 d .
N7 N 0.6520(4) 0.1830(2) 0.8111(4) 0.0216(10) Uani 1 1 d .
N8 N 0.5414(4) 0.1955(2) 0.7333(4) 0.0201(9) Uani 1 1 d .
C27 C 0.6952(6) 0.3008(3) 0.5942(5) 0.0251(12) Uani 1 1 d .
H27A H 0.6157 0.2822 0.6126 0.030 Uiso 1 1 calc R
C28 C 0.6970(7) 0.3398(3) 0.4888(6) 0.0267(14) Uani 1 1 d .
H28A H 0.6196 0.3489 0.4360 0.032 Uiso 1 1 calc R
C29 C 0.8148(6) 0.3657(3) 0.4609(6) 0.0259(13) Uani 1 1 d .
H29A H 0.8189 0.3912 0.3870 0.031 Uiso 1 1 calc R
C30 C 0.9245(6) 0.3538(3) 0.5414(6) 0.0273(13) Uani 1 1 d .
H30A H 1.0051 0.3717 0.5246 0.033 Uiso 1 1 calc R
C31 C 0.9160(5) 0.3159(3) 0.6463(5) 0.0212(11) Uani 1 1 d .
C32 C 1.0306(5) 0.3019(3) 0.7412(5) 0.0262(12) Uani 1 1 d .
C33 C 0.9609(5) 0.1566(3) 1.0386(5) 0.0217(11) Uani 1 1 d .
H33A H 1.0293 0.1867 1.0251 0.026 Uiso 1 1 calc R
C34 C 0.9779(6) 0.1111(3) 1.1400(6) 0.0233(13) Uani 1 1 d .
C35 C 1.0927(6) 0.1104(3) 1.2221(5) 0.0260(13) Uani 1 1 d .
H35A H 1.1616 0.1403 1.2094 0.031 Uiso 1 1 calc R
C36 C 1.1040(6) 0.0662(3) 1.3205(5) 0.0330(14) Uani 1 1 d .
H36A H 1.1805 0.0659 1.3775 0.040 Uiso 1 1 calc R
C37 C 1.0032(7) 0.0214(3) 1.3372(6) 0.0361(14) Uani 1 1 d .
H37A H 1.0127 -0.0086 1.4066 0.043 Uiso 1 1 calc R
C38 C 0.8927(6) 0.0192(3) 1.2583(6) 0.0330(14) Uani 1 1 d .
H38A H 0.8273 -0.0130 1.2711 0.040 Uiso 1 1 calc R
C39 C 0.8750(6) 0.0653(3) 1.1561(5) 0.0230(11) Uani 1 1 d .
C40 C 0.7594(5) 0.0703(3) 1.0733(5) 0.0225(11) Uani 1 1 d .
H40A H 0.6889 0.0411 1.0838 0.027 Uiso 1 1 calc R
C41 C 0.7489(5) 0.1170(3) 0.9783(5) 0.0188(10) Uani 1 1 d .
C42 C 0.6366(5) 0.1298(3) 0.8901(5) 0.0199(12) Uani 1 1 d .
C43 C 0.5122(6) 0.1054(3) 0.8614(5) 0.0222(12) Uani 1 1 d .
C44 C 0.4596(5) 0.1485(3) 0.7664(5) 0.0212(11) Uani 1 1 d .
C45 C 0.4036(5) 0.0601(3) 0.8919(5) 0.0243(11) Uani 1 1 d .
H45A H 0.4291 0.0161 0.9356 0.029 Uiso 1 1 calc R
C46 C 0.3239(5) 0.0534(3) 0.7606(5) 0.0209(11) Uani 1 1 d .
C47 C 0.3197(5) 0.1328(3) 0.7369(5) 0.0206(11) Uani 1 1 d .
C48 C 0.2590(5) 0.1574(3) 0.8532(5) 0.0279(12) Uani 1 1 d .
H48A H 0.2835 0.2054 0.8738 0.034 Uiso 1 1 calc R
H48B H 0.1639 0.1541 0.8390 0.034 Uiso 1 1 calc R
C49 C 0.3141(6) 0.1087(3) 0.9578(5) 0.0295(13) Uani 1 1 d .
H49A H 0.2446 0.0826 0.9909 0.035 Uiso 1 1 calc R
H49B H 0.3639 0.1343 1.0264 0.035 Uiso 1 1 calc R
C50 C 0.1924(5) 0.0205(3) 0.7629(5) 0.0296(12) Uani 1 1 d .
H50A H 0.1473 0.0185 0.6785 0.044 Uiso 1 1 calc R
H50B H 0.1419 0.0477 0.8154 0.044 Uiso 1 1 calc R
H50C H 0.2033 -0.0261 0.7965 0.044 Uiso 1 1 calc R
C51 C 0.3923(6) 0.0139(3) 0.6662(5) 0.0280(12) Uani 1 1 d .
H51A H 0.3444 0.0192 0.5834 0.042 Uiso 1 1 calc R
H51B H 0.3967 -0.0348 0.6886 0.042 Uiso 1 1 calc R
H51C H 0.4798 0.0319 0.6661 0.042 Uiso 1 1 calc R
C52 C 0.2518(5) 0.1599(3) 0.6129(5) 0.0290(13) Uani 1 1 d .
H52A H 0.2998 0.1454 0.5453 0.044 Uiso 1 1 calc R
H52B H 0.2483 0.2101 0.6154 0.044 Uiso 1 1 calc R
H52C H 0.1641 0.1414 0.5989 0.044 Uiso 1 1 calc R

loop_
_atom_site_aniso_label
_atom_site_aniso_U_11
_atom_site_aniso_U_22
_atom_site_aniso_U_33
_atom_site_aniso_U_23
_atom_site_aniso_U_13
_atom_site_aniso_U_12
Pt1 0.01666(10) 0.01966(10) 0.01796(10) 0.00048(7) 0.00251(6) -0.00171(7)
O1 0.0188(18) 0.024(2) 0.031(2) 0.0039(17) 0.0005(15) -0.0047(15)
O2 0.025(2) 0.036(2) 0.033(2) 0.007(2) 0.0019(18) -0.0096(19)
N1 0.023(2) 0.018(2) 0.024(2) 0.000(2) 0.0057(18) -0.0006(18)
N2 0.014(2) 0.018(2) 0.020(2) -0.0016(19) 0.0025(17) -0.0017(17)
N3 0.013(2) 0.022(2) 0.022(2) -0.0005(19) 0.0007(17) -0.0061(17)
N4 0.019(2) 0.027(2) 0.021(2) -0.002(2) -0.0033(17) -0.0019(19)
C1 0.022(3) 0.016(2) 0.029(3) 0.007(2) -0.001(2) 0.001(2)
C2 0.034(4) 0.027(3) 0.022(3) 0.004(3) -0.002(3) 0.000(3)
C3 0.042(4) 0.023(3) 0.015(3) -0.002(2) 0.002(2) -0.003(3)
C4 0.030(3) 0.019(3) 0.025(3) 0.002(3) 0.010(3) -0.007(3)
C5 0.024(3) 0.022(3) 0.024(3) -0.003(2) 0.004(2) 0.000(2)
C6 0.022(3) 0.021(3) 0.023(3) -0.002(2) 0.004(2) 0.001(2)
C7 0.020(3) 0.027(3) 0.017(3) -0.003(2) 0.007(2) -0.002(2)
C8 0.015(3) 0.022(3) 0.026(3) 0.001(2) 0.002(2) 0.007(2)
C9 0.021(3) 0.031(3) 0.026(3) 0.002(3) -0.002(2) 0.000(2)
C10 0.026(3) 0.040(4) 0.031(3) 0.002(3) -0.002(2) 0.004(3)
C11 0.034(3) 0.034(3) 0.036(4) 0.012(3) -0.003(3) 0.005(3)
C12 0.039(4) 0.027(3) 0.035(3) 0.011(3) 0.003(3) -0.002(3)
C13 0.027(3) 0.029(3) 0.018(3) 0.002(2) 0.002(2) 0.001(2)
C14 0.021(3) 0.024(3) 0.023(3) -0.002(2) 0.005(2) -0.005(2)
C15 0.014(3) 0.018(2) 0.023(3) -0.004(2) 0.000(2) -0.001(2)
C16 0.020(3) 0.018(3) 0.022(3) 0.001(2) 0.006(2) -0.003(2)
C17 0.017(3) 0.020(3) 0.030(3) 0.001(2) 0.004(2) -0.001(2)
C18 0.019(3) 0.024(3) 0.023(3) -0.001(2) 0.003(2) -0.002(2)
C19 0.019(3) 0.024(3) 0.027(3) 0.000(2) 0.003(2) -0.004(2)
C20 0.021(3) 0.024(3) 0.022(3) -0.004(2) 0.004(2) -0.005(2)
C21 0.022(3) 0.023(3) 0.022(3) -0.005(2) 0.003(2) -0.002(2)
C22 0.024(3) 0.029(3) 0.029(3) -0.010(3) 0.006(2) -0.003(2)
C23 0.023(3) 0.022(3) 0.034(3) -0.003(2) 0.006(2) -0.004(2)
C24 0.027(3) 0.029(3) 0.032(3) -0.008(3) 0.008(2) -0.004(2)
C25 0.026(3) 0.035(3) 0.028(3) -0.005(3) 0.009(2) -0.007(2)
C26 0.024(3) 0.034(3) 0.038(3) 0.002(3) -0.003(2) -0.004(2)
Pt2 0.01640(10) 0.01965(11) 0.01924(10) 0.00018(7) 0.00195(7) -0.00149(7)
O3 0.0122(17) 0.034(2) 0.033(2) 0.0075(18) -0.0001(14) -0.0067(15)
O4 0.024(2) 0.047(3) 0.047(3) 0.014(2) 0.005(2) -0.006(2)
N5 0.016(2) 0.015(2) 0.027(2) 0.0003(19) -0.0031(17) -0.0032(17)
N6 0.014(2) 0.021(2) 0.017(2) -0.0029(19) 0.0006(16) -0.0008(17)
N7 0.018(2) 0.021(2) 0.024(2) 0.003(2) -0.0024(18) -0.0017(18)
N8 0.015(2) 0.022(2) 0.022(2) 0.0039(19) -0.0014(17) -0.0011(18)
C27 0.023(3) 0.021(3) 0.031(3) 0.003(3) 0.002(2) 0.001(2)
C28 0.035(4) 0.018(3) 0.027(3) 0.000(3) 0.001(3) 0.001(3)
C29 0.039(3) 0.018(3) 0.021(3) 0.002(2) 0.006(2) 0.000(2)
C30 0.031(3) 0.020(3) 0.032(3) 0.001(3) 0.007(3) -0.003(3)
C31 0.024(3) 0.019(3) 0.021(3) -0.001(2) 0.006(2) 0.000(2)
C32 0.022(3) 0.027(3) 0.029(3) 0.001(3) 0.004(2) -0.003(2)
C33 0.016(3) 0.027(3) 0.021(3) -0.001(2) -0.001(2) 0.000(2)
C34 0.026(3) 0.024(3) 0.020(3) -0.001(3) 0.002(2) 0.003(2)
C35 0.027(3) 0.032(3) 0.019(3) -0.005(3) 0.001(2) 0.003(2)
C36 0.035(3) 0.037(3) 0.025(3) 0.001(3) -0.005(2) 0.012(3)
C37 0.044(4) 0.032(3) 0.031(3) 0.007(3) 0.000(3) 0.005(3)
C38 0.039(3) 0.029(3) 0.029(3) 0.006(3) -0.004(3) -0.003(3)
C39 0.027(3) 0.017(3) 0.024(3) -0.001(2) 0.000(2) 0.003(2)
C40 0.025(3) 0.020(3) 0.023(3) 0.001(2) 0.002(2) -0.004(2)
C41 0.016(2) 0.020(3) 0.019(3) -0.007(2) -0.001(2) -0.003(2)
C42 0.017(3) 0.019(3) 0.023(3) 0.000(2) 0.001(2) -0.002(2)
C43 0.022(3) 0.026(3) 0.019(3) 0.003(2) 0.003(2) -0.003(2)
C44 0.021(3) 0.019(3) 0.024(3) -0.005(2) 0.000(2) -0.001(2)
C45 0.024(3) 0.025(3) 0.022(3) -0.001(2) 0.000(2) -0.005(2)
C46 0.019(3) 0.020(3) 0.023(3) -0.001(2) 0.002(2) -0.003(2)
C47 0.018(3) 0.019(3) 0.024(3) -0.004(2) -0.002(2) -0.001(2)
C48 0.020(3) 0.029(3) 0.035(3) -0.009(3) 0.005(2) -0.002(2)
C49 0.028(3) 0.037(3) 0.024(3) -0.004(3) 0.008(2) -0.006(3)
C50 0.027(3) 0.031(3) 0.031(3) -0.006(3) 0.000(2) -0.008(2)
C51 0.028(3) 0.025(3) 0.031(3) 0.000(2) 0.002(2) -0.002(2)
C52 0.022(3) 0.031(3) 0.032(3) 0.001(3) -0.003(2) 0.002(2)

loop_
_atom_type_symbol
_atom_type_description
_atom_type_scat_dispersion_real
_atom_type_scat_dispersion_imag
_atom_type_scat_source
C C 0.0033 0.0016 'International Tables Vol C Tables 4.2.6.8 and 6.1.1.4'
H H 0.0000 0.0000 'International Tables Vol C Tables 4.2.6.8 and 6.1.1.4'
N N 0.0061 0.0033 'International Tables Vol C Tables 4.2.6.8 and 6.1.1.4'
O O 0.0106 0.0060 'International Tables Vol C Tables 4.2.6.8 and 6.1.1.4'
Pt Pt -1.7033 8.3905 'International Tables Vol C Tables 4.2.6.8 and 6.1.1.4'

loop_
_geom_angle_atom_site_label_1
_geom_angle_atom_site_label_2
_geom_angle_atom_site_label_3
_geom_angle
N3 Pt1 N1 102.03(18)
N3 Pt1 O1 176.21(18)
N1 Pt1 O1 81.19(17)
N3 Pt1 N2 80.10(18)
N1 Pt1 N2 177.08(19)
O1 Pt1 N2 96.61(16)
C6 O1 Pt1 115.9(3)
C1 N1 C5 119.6(5)
C1 N1 Pt1 127.2(4)
C5 N1 Pt1 113.1(4)
C7 N2 C15 120.8(5)
C7 N2 Pt1 123.9(4)
C15 N2 Pt1 115.3(4)
N4 N3 C16 112.2(4)
N4 N3 Pt1 131.4(4)
C16 N3 Pt1 116.4(4)
C18 N4 N3 103.8(4)
N1 C1 C2 120.6(5)
C3 C2 C1 119.6(6)
C4 C3 C2 119.6(5)
C3 C4 C5 118.6(6)
N1 C5 C4 121.8(6)
N1 C5 C6 116.0(5)
C4 C5 C6 122.2(5)
O2 C6 O1 125.7(5)
O2 C6 C5 120.9(5)
O1 C6 C5 113.4(5)
N2 C7 C8 122.0(5)
C7 C8 C13 118.2(5)
C7 C8 C9 121.7(6)
C13 C8 C9 120.1(6)
C10 C9 C8 120.0(6)
C9 C10 C11 120.2(6)
C12 C11 C10 120.6(6)
C11 C12 C13 120.8(6)
C14 C13 C8 118.3(5)
C14 C13 C12 123.5(6)
C8 C13 C12 118.2(5)
C15 C14 C13 119.9(5)
C14 C15 N2 120.6(5)
C14 C15 C16 126.5(5)
N2 C15 C16 112.9(5)
N3 C16 C17 107.2(5)
N3 C16 C15 115.0(5)
C17 C16 C15 137.8(5)
C16 C17 C18 103.2(5)
C16 C17 C19 150.2(6)
C18 C17 C19 106.5(5)
N4 C18 C17 113.7(5)
N4 C18 C21 137.7(5)
C17 C18 C21 108.5(5)
C17 C19 C23 105.8(4)
C17 C19 C20 100.3(4)
C23 C19 C20 101.1(4)
C25 C20 C24 107.8(4)
C25 C20 C19 114.3(5)
C24 C20 C19 114.1(5)
C25 C20 C21 114.4(5)
C24 C20 C21 112.0(4)
C19 C20 C21 93.9(4)
C18 C21 C26 117.3(5)
C18 C21 C22 105.4(4)
C26 C21 C22 114.8(5)
C18 C21 C20 97.9(4)
C26 C21 C20 119.1(5)
C22 C21 C20 99.6(4)
C23 C22 C21 104.6(4)
C22 C23 C19 103.6(4)
N7 Pt2 N5 102.74(18)
N7 Pt2 N6 79.01(18)
N5 Pt2 N6 177.34(19)
N7 Pt2 O3 175.51(18)
N5 Pt2 O3 81.65(17)
N6 Pt2 O3 96.57(16)
C32 O3 Pt2 114.5(3)
C27 N5 C31 119.2(5)
C27 N5 Pt2 127.5(4)
C31 N5 Pt2 113.0(4)
C33 N6 C41 121.2(5)
C33 N6 Pt2 122.9(4)
C41 N6 Pt2 115.8(4)
N8 N7 C42 111.6(4)
N8 N7 Pt2 130.2(4)
C42 N7 Pt2 118.1(4)
C44 N8 N7 103.4(4)
N5 C27 C28 121.7(6)
C27 C28 C29 118.8(6)
C30 C29 C28 119.3(5)
C31 C30 C29 119.1(6)
N5 C31 C30 121.8(6)
N5 C31 C32 115.5(5)
C30 C31 C32 122.7(5)
O4 C32 O3 124.9(6)
O4 C32 C31 120.7(6)
O3 C32 C31 114.5(5)
N6 C33 C34 122.0(5)
C35 C34 C33 121.2(6)
C35 C34 C39 121.0(6)
C33 C34 C39 117.8(6)
C36 C35 C34 119.2(6)
C35 C36 C37 120.0(6)
C38 C37 C36 122.5(6)
C37 C38 C39 119.6(6)
C40 C39 C38 123.9(5)
C40 C39 C34 118.4(5)
C38 C39 C34 117.6(5)
C41 C40 C39 120.5(5)
C40 C41 N6 120.0(5)
C40 C41 C42 126.8(5)
N6 C41 C42 113.2(5)
N7 C42 C43 107.3(5)
N7 C42 C41 113.5(5)
C43 C42 C41 139.1(6)
C42 C43 C44 103.6(5)
C42 C43 C45 149.8(6)
C44 C43 C45 106.1(5)
N8 C44 C43 114.0(5)
N8 C44 C47 136.8(5)
C43 C44 C47 108.9(5)
C43 C45 C49 104.7(5)
C43 C45 C46 100.4(4)
C49 C45 C46 100.7(4)
C50 C46 C51 107.3(4)
C50 C46 C47 114.3(5)
C51 C46 C47 113.1(4)
C50 C46 C45 113.7(4)
C51 C46 C45 114.3(4)
C47 C46 C45 93.9(4)
C44 C47 C52 117.0(5)
C44 C47 C48 104.4(4)
C52 C47 C48 114.5(5)
C44 C47 C46 99.3(4)
C52 C47 C46 118.9(5)
C48 C47 C46 100.2(4)
C49 C48 C47 104.9(4)
C48 C49 C45 103.2(4)

loop_
_geom_bond_atom_site_label_1
_geom_bond_atom_site_label_2
_geom_bond_distance
Pt1 N3 1.978(4)
Pt1 N1 2.002(4)
Pt1 O1 2.028(4)
Pt1 N2 2.031(4)
O1 C6 1.301(6)
O2 C6 1.210(7)
N1 C1 1.345(7)
N1 C5 1.353(7)
N2 C7 1.305(7)
N2 C15 1.387(7)
N3 N4 1.350(6)
N3 C16 1.377(7)
N4 C18 1.339(7)
C1 C2 1.388(8)
C2 C3 1.382(9)
C3 C4 1.375(9)
C4 C5 1.383(8)
C5 C6 1.512(8)
C7 C8 1.408(8)
C8 C13 1.417(8)
C8 C9 1.420(8)
C9 C10 1.367(9)
C10 C11 1.419(9)
C11 C12 1.365(9)
C12 C13 1.422(8)
C13 C14 1.409(8)
C14 C15 1.363(8)
C15 C16 1.457(8)
C16 C17 1.388(8)
C17 C18 1.405(8)
C17 C19 1.496(8)
C18 C21 1.504(8)
C19 C23 1.555(8)
C19 C20 1.562(8)
C20 C25 1.527(7)
C20 C24 1.534(8)
C20 C21 1.597(8)
C21 C26 1.520(8)
C21 C22 1.564(8)
C22 C23 1.551(8)
Pt2 N7 1.964(5)
Pt2 N5 2.002(5)
Pt2 N6 2.020(4)
Pt2 O3 2.032(3)
O3 C32 1.312(7)
O4 C32 1.213(7)
N5 C27 1.342(7)
N5 C31 1.357(7)
N6 C33 1.331(7)
N6 C41 1.382(7)
N7 N8 1.369(6)
N7 C42 1.369(7)
N8 C44 1.333(7)
C27 C28 1.375(9)
C28 C29 1.398(9)
C29 C30 1.375(9)
C30 C31 1.370(8)
C31 C32 1.507(8)
C33 C34 1.410(8)
C34 C35 1.406(9)
C34 C39 1.425(8)
C35 C36 1.367(9)
C36 C37 1.397(9)
C37 C38 1.354(9)
C38 C39 1.423(8)
C39 C40 1.419(8)
C40 C41 1.370(8)
C41 C42 1.444(8)
C42 C43 1.384(8)
C43 C44 1.392(8)
C43 C45 1.507(8)
C44 C47 1.490(8)
C45 C49 1.565(8)
C45 C46 1.567(7)
C46 C50 1.520(7)
C46 C51 1.528(8)
C46 C47 1.569(7)
C47 C52 1.538(7)
C47 C48 1.557(8)
C48 C49 1.537(8)
